data_1543151
loop_
_publ_author_name
'Parthasarathy, Gowrisankar'
'Eggert, Ulrike'
'Kalesse, Markus'

_publ_section_title
;
 Synthesis of (+)-Omphadiol and (+)-Pyxidatol C.
;
_journal_issue 9
_journal_name_full 'Organic letters'
_journal_page_first 2320
_journal_page_last 2322
_journal_paper_doi 10.1021/acs.orglett.6b00814
_journal_volume 18
_journal_year 2016
_chemical_formula_sum 'C19 H30 O2'
_chemical_formula_weight 290.43
_chemical_name_systematic
; 
(1S,2S,3R,3aR,4R,7S,7aR)-2-(3-hydroxy-2,2-dimethylpropyl)-1-methyl-3
-(prop-1-en-2-yl)-2,3,3a,4,7,7a-hexahydro-1H-4,7-methanoinden-1-ol
;
_space_group_IT_number 15
_symmetry_cell_setting monoclinic
_symmetry_space_group_name_Hall '-C 2yc'
_symmetry_space_group_name_H-M 'C 1 2/c 1'
_atom_sites_solution_hydrogens geom
_atom_sites_solution_primary direct
_atom_sites_solution_secondary difmap
_audit_creation_method SHELXL-97
_cell_angle_alpha 90.00
_cell_angle_beta 111.962(3)
_cell_angle_gamma 90.00
_cell_formula_units_Z 8
_cell_length_a 26.8752(2)
_cell_length_b 11.0590(1)
_cell_length_c 12.0165(1)
_cell_measurement_reflns_used 7740
_cell_measurement_temperature 193
_cell_measurement_theta_max 65.525
_cell_measurement_theta_min 3.546
_cell_volume 3312.28(8)
_computing_cell_refinement 'SAINT (Bruker, 2006)'
_computing_data_collection 'APEX2 (Bruker, 2006)'
_computing_data_reduction 'SAINT (Bruker, 2006)'
_computing_structure_refinement 'SHELXL-97 (Sheldrick, 1997)'
_computing_structure_solution 'SHELXS-97 (Sheldrick, 1990)'
_diffrn_ambient_temperature 193
_diffrn_measured_fraction_theta_full 0.980
_diffrn_measured_fraction_theta_max 0.980
_diffrn_measurement_device_type 'BRUKER KAPPA APEX II CCD'
_diffrn_measurement_method '\f and \w scan'
_diffrn_radiation_monochromator graphite
_diffrn_radiation_source 'fine-focus sealed tube'
_diffrn_radiation_type CuK\a
_diffrn_radiation_wavelength 1.54187
_diffrn_reflns_av_R_equivalents 0.0485
_diffrn_reflns_av_sigmaI/netI 0.0341
_diffrn_reflns_limit_h_max 20
_diffrn_reflns_limit_h_min -31
_diffrn_reflns_limit_k_max 13
_diffrn_reflns_limit_k_min -10
_diffrn_reflns_limit_l_max 14
_diffrn_reflns_limit_l_min -10
_diffrn_reflns_number 9888
_diffrn_reflns_theta_full 65.94
_diffrn_reflns_theta_max 65.94
_diffrn_reflns_theta_min 3.55
_exptl_absorpt_coefficient_mu 0.564
_exptl_absorpt_correction_type none
_exptl_crystal_colour white
_exptl_crystal_density_diffrn 1.165
_exptl_crystal_density_method 'not measured'
_exptl_crystal_description block
_exptl_crystal_F_000 1280
_exptl_crystal_size_max 0.24
_exptl_crystal_size_mid 0.21
_exptl_crystal_size_min 0.16
_refine_diff_density_max 0.181
_refine_diff_density_min -0.221
_refine_diff_density_rms 0.060
_refine_ls_extinction_method none
_refine_ls_goodness_of_fit_ref 1.052
_refine_ls_hydrogen_treatment mixed
_refine_ls_matrix_type full
_refine_ls_number_parameters 190
_refine_ls_number_reflns 2827
_refine_ls_number_restraints 0
_refine_ls_restrained_S_all 1.052
_refine_ls_R_factor_all 0.0448
_refine_ls_R_factor_gt 0.0433
_refine_ls_shift/su_max 0.001
_refine_ls_shift/su_mean 0.000
_refine_ls_structure_factor_coef Fsqd
_refine_ls_weighting_details 'calc w=1/[\s^2^(Fo^2^)+(0.0611P)^2^+2.1134P] where P=(Fo^2^+2Fc^2^)/3'
_refine_ls_weighting_scheme calc
_refine_ls_wR_factor_gt 0.1151
_refine_ls_wR_factor_ref 0.1166
_reflns_number_gt 2688
_reflns_number_total 2827
_reflns_threshold_expression >2sigma(I)
_cod_data_source_file ol6b00814_si_002.cif
_cod_data_source_block shelx
_cod_depositor_comments
;
The following automatic conversions were performed:

'_symmetry_cell_setting' value 'Monoclinic' changed to 'monoclinic'
according to
/usr/data/users/saulius/crontab/automatic-downloads/rss-feeds/ACS/lib/dictionaries/cif_core.dic
dictionary named 'cif_core.dic' version 2.4.2 from 2011-04-26.

Automatic conversion script
Id: cif_fix_values 4268 2015-11-12 08:31:59Z antanas 

 Adding full bibliography for 1543151.cif.
;
_cod_original_cell_volume 3312.28(5)
_cod_original_sg_symbol_H-M C2/c
_cod_database_code 1543151

loop_
_symmetry_equiv_pos_as_xyz
'x, y, z'
'-x, y, -z+1/2'
'x+1/2, y+1/2, z'
'-x+1/2, y+1/2, -z+1/2'
'-x, -y, -z'
'x, -y, z-1/2'
'-x+1/2, -y+1/2, -z'
'x+1/2, -y+1/2, z-1/2'

loop_
_atom_site_label
_atom_site_type_symbol
_atom_site_fract_x
_atom_site_fract_y
_atom_site_fract_z
_atom_site_U_iso_or_equiv
_atom_site_adp_type
_atom_site_occupancy
_atom_site_symmetry_multiplicity
_atom_site_calc_flag
_atom_site_refinement_flags
O1 O 0.95610(4) 0.76360(8) 0.81000(8) 0.0304(2) Uani 1 1 d .
H1A H 0.9792 0.8299 0.8404 0.036 Uiso 0.50 1 d P
H1B H 0.9794 0.7225 0.7816 0.036 Uiso 0.50 1 d P
O2 O 0.98146(4) 1.02375(11) 1.09271(10) 0.0448(3) Uani 1 1 d .
H2A H 0.9836 1.0196 1.0218 0.054 Uiso 0.50 1 d P
H2B H 1.0010 1.0810 1.1387 0.054 Uiso 0.50 1 d P
C1 C 0.83999(5) 0.71865(10) 0.78339(10) 0.0215(3) Uani 1 1 d .
H1 H 0.8443 0.7462 0.7117 0.026 Uiso 1 1 calc R
C2 C 0.78350(5) 0.74837(11) 0.77195(11) 0.0257(3) Uani 1 1 d .
C3 C 0.76235(6) 0.69121(14) 0.85916(14) 0.0368(3) Uani 1 1 d .
H3A H 0.7517 0.6094 0.8351 0.044 Uiso 1 1 calc R
H3B H 0.7320 0.7363 0.8600 0.044 Uiso 1 1 calc R
H3C H 0.7899 0.6915 0.9380 0.044 Uiso 1 1 calc R
C4 C 0.75304(5) 0.82198(14) 0.68721(13) 0.0367(3) Uani 1 1 d .
H4A H 0.7182 0.8389 0.6811 0.044 Uiso 1 1 calc R
H4B H 0.7664 0.8569 0.6337 0.044 Uiso 1 1 calc R
C5 C 0.93393(6) 0.97849(14) 1.10448(12) 0.0350(3) Uani 1 1 d .
H5A H 0.9285 1.0205 1.1689 0.042 Uiso 1 1 calc R
H5B H 0.9391 0.8945 1.1259 0.042 Uiso 1 1 calc R
C6 C 0.88354(5) 0.99159(12) 0.99131(13) 0.0330(3) Uani 1 1 d .
C7 C 0.88628(5) 0.91608(11) 0.88554(11) 0.0250(3) Uani 1 1 d .
H7A H 0.8568 0.9404 0.8147 0.030 Uiso 1 1 calc R
H7B H 0.9186 0.9385 0.8742 0.030 Uiso 1 1 calc R
C8 C 0.88522(4) 0.77733(11) 0.89208(10) 0.0215(3) Uani 1 1 d .
H8 H 0.8792 0.7558 0.9634 0.026 Uiso 1 1 calc R
C9 C 0.93662(5) 0.70964(11) 0.89498(11) 0.0232(3) Uani 1 1 d .
C10 C 0.85419(5) 0.58395(11) 0.79788(11) 0.0239(3) Uani 1 1 d .
H10 H 0.8389 0.5474 0.8502 0.029 Uiso 1 1 calc R
C11 C 0.91629(5) 0.57949(11) 0.85755(11) 0.0241(3) Uani 1 1 d .
H11 H 0.9256 0.5318 0.9292 0.029 Uiso 1 1 calc R
C12 C 0.93189(5) 0.50573(11) 0.76439(12) 0.0298(3) Uani 1 1 d .
H12 H 0.9679 0.4747 0.7931 0.036 Uiso 1 1 calc R
C13 C 0.91443(6) 0.57369(12) 0.64706(12) 0.0324(3) Uani 1 1 d .
H13 H 0.9370 0.6103 0.6144 0.039 Uiso 1 1 calc R
C14 C 0.86121(6) 0.57209(12) 0.59850(12) 0.0334(3) Uani 1 1 d .
H14 H 0.8399 0.6065 0.5256 0.040 Uiso 1 1 calc R
C15 C 0.84166(6) 0.50401(12) 0.68338(13) 0.0308(3) Uani 1 1 d .
H15 H 0.8059 0.4722 0.6490 0.037 Uiso 1 1 calc R
C16 C 0.88692(6) 0.40975(12) 0.73230(13) 0.0351(3) Uani 1 1 d .
H16A H 0.8880 0.3537 0.6722 0.042 Uiso 1 1 calc R
H16B H 0.8861 0.3671 0.8012 0.042 Uiso 1 1 calc R
C17 C 0.83603(6) 0.95379(17) 1.02453(17) 0.0507(5) Uani 1 1 d .
H17A H 0.8321 1.0100 1.0816 0.061 Uiso 1 1 calc R
H17B H 0.8423 0.8743 1.0591 0.061 Uiso 1 1 calc R
H17C H 0.8038 0.9533 0.9537 0.061 Uiso 1 1 calc R
C18 C 0.87718(7) 1.12414(14) 0.95248(17) 0.0519(5) Uani 1 1 d .
H18A H 0.9055 1.1462 0.9259 0.062 Uiso 1 1 calc R
H18B H 0.8789 1.1742 1.0191 0.062 Uiso 1 1 calc R
H18C H 0.8432 1.1353 0.8880 0.062 Uiso 1 1 calc R
C19 C 0.98185(5) 0.71169(13) 1.01803(12) 0.0313(3) Uani 1 1 d .
H19A H 0.9939 0.7933 1.0385 0.038 Uiso 1 1 calc R
H19B H 1.0111 0.6629 1.0163 0.038 Uiso 1 1 calc R
H19C H 0.9690 0.6802 1.0768 0.038 Uiso 1 1 calc R

loop_
_atom_site_aniso_label
_atom_site_aniso_U_11
_atom_site_aniso_U_22
_atom_site_aniso_U_33
_atom_site_aniso_U_23
_atom_site_aniso_U_13
_atom_site_aniso_U_12
O1 0.0283(5) 0.0340(5) 0.0333(5) 0.0031(4) 0.0166(4) -0.0036(4)
O2 0.0296(5) 0.0573(7) 0.0434(6) -0.0053(5) 0.0089(5) -0.0159(5)
C1 0.0207(6) 0.0222(6) 0.0217(6) -0.0001(4) 0.0080(5) -0.0009(5)
C2 0.0214(6) 0.0250(6) 0.0295(6) -0.0054(5) 0.0081(5) -0.0029(5)
C3 0.0290(7) 0.0426(8) 0.0442(8) -0.0003(6) 0.0199(6) -0.0008(6)
C4 0.0229(7) 0.0401(8) 0.0433(8) 0.0048(6) 0.0080(6) 0.0042(6)
C5 0.0336(7) 0.0429(8) 0.0305(7) -0.0128(6) 0.0143(6) -0.0090(6)
C6 0.0259(7) 0.0317(7) 0.0404(8) -0.0133(6) 0.0112(6) -0.0016(5)
C7 0.0223(6) 0.0236(6) 0.0254(6) -0.0022(5) 0.0048(5) -0.0006(5)
C8 0.0202(6) 0.0242(6) 0.0197(6) 0.0003(4) 0.0070(5) -0.0002(5)
C9 0.0213(6) 0.0251(6) 0.0228(6) 0.0030(5) 0.0080(5) 0.0010(5)
C10 0.0245(6) 0.0218(6) 0.0274(6) 0.0008(5) 0.0121(5) -0.0012(5)
C11 0.0252(6) 0.0231(6) 0.0247(6) 0.0051(5) 0.0101(5) 0.0033(5)
C12 0.0297(7) 0.0251(6) 0.0382(7) 0.0005(5) 0.0169(6) 0.0048(5)
C13 0.0443(8) 0.0282(7) 0.0322(7) -0.0046(5) 0.0230(6) -0.0008(6)
C14 0.0434(8) 0.0304(7) 0.0256(6) -0.0058(5) 0.0121(6) 0.0012(6)
C15 0.0300(7) 0.0252(7) 0.0364(7) -0.0070(5) 0.0113(6) -0.0041(5)
C16 0.0422(8) 0.0223(7) 0.0450(8) -0.0033(5) 0.0212(7) 0.0002(6)
C17 0.0343(8) 0.0620(11) 0.0630(10) -0.0319(9) 0.0264(8) -0.0081(7)
C18 0.0468(9) 0.0308(8) 0.0656(11) -0.0158(8) 0.0068(8) 0.0061(7)
C19 0.0244(6) 0.0363(7) 0.0288(7) 0.0031(5) 0.0050(6) 0.0051(5)

loop_
_atom_type_symbol
_atom_type_description
_atom_type_scat_dispersion_real
_atom_type_scat_dispersion_imag
_atom_type_scat_source
C C 0.0181 0.0091 'International Tables Vol C Tables 4.2.6.8 and 6.1.1.4'
H H 0.0000 0.0000 'International Tables Vol C Tables 4.2.6.8 and 6.1.1.4'
O O 0.0492 0.0322 'International Tables Vol C Tables 4.2.6.8 and 6.1.1.4'

loop_
_geom_angle_atom_site_label_1
_geom_angle_atom_site_label_2
_geom_angle_atom_site_label_3
_geom_angle
C9 O1 H1A 114.16(9)
C9 O1 H1B 121.87(9)
H1A O1 H1B 94.92(8)
C5 O2 H2A 117.69(11)
C5 O2 H2B 122.65(12)
H2A O2 H2B 114.18(11)
C2 C1 C10 114.95(10)
C2 C1 C8 115.45(10)
C10 C1 C8 103.13(9)
C2 C1 H1 107.6
C10 C1 H1 107.6
C8 C1 H1 107.6
C4 C2 C3 120.58(12)
C4 C2 C1 121.11(12)
C3 C2 C1 118.30(11)
C2 C3 H3A 109.5
C2 C3 H3B 109.5
H3A C3 H3B 109.5
C2 C3 H3C 109.5
H3A C3 H3C 109.5
H3B C3 H3C 109.5
C2 C4 H4A 120.0
C2 C4 H4B 120.0
H4A C4 H4B 120.0
O2 C5 C6 114.04(12)
O2 C5 H5A 108.7
C6 C5 H5A 108.7
O2 C5 H5B 108.7
C6 C5 H5B 108.7
H5A C5 H5B 107.6
C5 C6 C18 108.90(12)
C5 C6 C17 106.88(13)
C18 C6 C17 109.42(13)
C5 C6 C7 112.48(11)
C18 C6 C7 107.55(13)
C17 C6 C7 111.57(11)
C8 C7 C6 119.33(11)
C8 C7 H7A 107.5
C6 C7 H7A 107.5
C8 C7 H7B 107.5
C6 C7 H7B 107.5
H7A C7 H7B 107.0
C7 C8 C1 113.41(10)
C7 C8 C9 116.55(10)
C1 C8 C9 103.07(9)
C7 C8 H8 107.8
C1 C8 H8 107.8
C9 C8 H8 107.8
O1 C9 C19 108.21(10)
O1 C9 C11 111.24(10)
C19 C9 C11 111.31(10)
O1 C9 C8 109.82(9)
C19 C9 C8 113.14(10)
C11 C9 C8 103.10(9)
C1 C10 C11 105.24(9)
C1 C10 C15 119.19(10)
C11 C10 C15 103.26(10)
C1 C10 H10 109.5
C11 C10 H10 109.5
C15 C10 H10 109.5
C9 C11 C10 107.88(9)
C9 C11 C12 122.27(10)
C10 C11 C12 102.46(10)
C9 C11 H11 107.8
C10 C11 H11 107.8
C12 C11 H11 107.8
C13 C12 C16 99.68(11)
C13 C12 C11 109.64(10)
C16 C12 C11 98.21(10)
C13 C12 H12 115.6
C16 C12 H12 115.6
C11 C12 H12 115.6
C14 C13 C12 108.14(12)
C14 C13 H13 125.9
C12 C13 H13 125.9
C13 C14 C15 107.42(12)
C13 C14 H14 126.3
C15 C14 H14 126.3
C14 C15 C16 99.81(11)
C14 C15 C10 107.31(10)
C16 C15 C10 99.63(11)
C14 C15 H15 115.9
C16 C15 H15 115.9
C10 C15 H15 115.9
C15 C16 C12 93.59(10)
C15 C16 H16A 113.0
C12 C16 H16A 113.0
C15 C16 H16B 113.0
C12 C16 H16B 113.0
H16A C16 H16B 110.4
C6 C17 H17A 109.5
C6 C17 H17B 109.5
H17A C17 H17B 109.5
C6 C17 H17C 109.5
H17A C17 H17C 109.5
H17B C17 H17C 109.5
C6 C18 H18A 109.5
C6 C18 H18B 109.5
H18A C18 H18B 109.5
C6 C18 H18C 109.5
H18A C18 H18C 109.5
H18B C18 H18C 109.5
C9 C19 H19A 109.5
C9 C19 H19B 109.5
H19A C19 H19B 109.5
C9 C19 H19C 109.5
H19A C19 H19C 109.5
H19B C19 H19C 109.5

loop_
_geom_bond_atom_site_label_1
_geom_bond_atom_site_label_2
_geom_bond_distance
O1 C9 1.4398(14)
O1 H1A 0.9417(9)
O1 H1B 0.9353(9)
O2 C5 1.4273(17)
O2 H2A 0.8765(11)
O2 H2B 0.8746(10)
C1 C2 1.5085(16)
C1 C10 1.5315(16)
C1 C8 1.5548(16)
C1 H1 0.9600
C2 C4 1.321(2)
C2 C3 1.5055(19)
C3 H3A 0.9599
C3 H3B 0.9599
C3 H3C 0.9599
C4 H4A 0.9300
C4 H4B 0.9300
C5 C6 1.525(2)
C5 H5A 0.9600
C5 H5B 0.9600
C6 C18 1.528(2)
C6 C17 1.531(2)
C6 C7 1.5454(17)
C7 C8 1.5372(17)
C7 H7A 0.9600
C7 H7B 0.9600
C8 C9 1.5600(16)
C8 H8 0.9600
C9 C19 1.5231(17)
C9 C11 1.5455(17)
C10 C11 1.5514(17)
C10 C15 1.5625(17)
C10 H10 0.9600
C11 C12 1.5637(17)
C11 H11 0.9600
C12 C13 1.5093(19)
C12 C16 1.5453(19)
C12 H12 0.9600
C13 C14 1.328(2)
C13 H13 0.9300
C14 C15 1.5113(19)
C14 H14 0.9300
C15 C16 1.5416(19)
C15 H15 0.9600
C16 H16A 0.9600
C16 H16B 0.9600
C17 H17A 0.9599
C17 H17B 0.9599
C17 H17C 0.9599
C18 H18A 0.9599
C18 H18B 0.9599
C18 H18C 0.9599
C19 H19A 0.9599
C19 H19B 0.9599
C19 H19C 0.9599
